data_7216491
loop_
_publ_author_name
'Akpinar, Handan'
'Schlueter, John A.'
'Lahti, Paul M.'

_publ_section_title
;
 Organizing a bis(iminoylnitroxide) diradical into antiferromagnetically
 coupled chains by co-crystallization with dichloromethane
;
_journal_issue 26
_journal_name_full CrystEngComm
_journal_page_first 5832
_journal_paper_doi 10.1039/c4ce00207e
_journal_volume 16
_journal_year 2014
_chemical_formula_moiety 'C20 H27 I N4 O2, C H2 Cl2, H0.72 O0.36'
_chemical_formula_sum 'C21 H29.72 Cl2 I N4 O2.36'
_chemical_formula_weight 573.77
_chemical_melting_point 183
_chemical_name_systematic
; 
1-Iodo-3,5-bis(4',4',5',5'-tetramethyl-4',5'-dihydro-
1'H-imidazole-1'-oxyl)benzene - co - dichloromethane
;
_space_group_IT_number 15
_symmetry_cell_setting monoclinic
_symmetry_Int_Tables_number 15
_symmetry_space_group_name_Hall '-C 2yc'
_symmetry_space_group_name_H-M 'C 1 2/c 1'
_atom_sites_solution_hydrogens geom
_atom_sites_solution_primary direct
_atom_sites_solution_secondary difmap
_audit_creation_method 'manual editing of SHELXL-97 cif file'
_cell_angle_alpha 90.00
_cell_angle_beta 95.1910(10)
_cell_angle_gamma 90.00
_cell_formula_units_Z 4
_cell_length_a 13.7450(8)
_cell_length_b 24.8293(14)
_cell_length_c 7.2076(4)
_cell_measurement_reflns_used 9855
_cell_measurement_temperature 95(2)
_cell_measurement_theta_max 17.287
_cell_measurement_theta_min 2.513
_cell_volume 2449.7(2)
_computing_cell_refinement 'APEX II v.2.2 (Bruker, 2007)'
_computing_data_collection 'APEX II v.2.2 (Bruker, 2007)'
_computing_data_reduction 'APEX II v.2.2 (Bruker, 2007)'
_computing_molecular_graphics 'Diamond 3.1a (Crystal Impact, 2005)'
_computing_publication_material 'SHELXTL (Bruker, 2006)'
_computing_structure_refinement 'SHELXL-97 (Sheldrick, 2008)'
_computing_structure_solution 'SHELXS-97 (Sheldrick, 2008)'
_diffrn_ambient_temperature 95(2)
_diffrn_detector_area_resol_mean 83.33
_diffrn_measured_fraction_theta_full 0.936
_diffrn_measured_fraction_theta_max 0.936
_diffrn_measurement_device_type 'three circle goniometer with fixed chi'
_diffrn_measurement_method 'phi scans'
_diffrn_radiation_monochromator 'diamond 1 1 1'
_diffrn_radiation_probe x-ray
_diffrn_radiation_source synchrotron
_diffrn_radiation_type synchrotron
_diffrn_radiation_wavelength 0.39360
_diffrn_reflns_av_R_equivalents 0.0418
_diffrn_reflns_av_sigmaI/netI 0.0259
_diffrn_reflns_limit_h_max 20
_diffrn_reflns_limit_h_min -20
_diffrn_reflns_limit_k_max 37
_diffrn_reflns_limit_k_min -37
_diffrn_reflns_limit_l_max 10
_diffrn_reflns_limit_l_min -7
_diffrn_reflns_number 28097
_diffrn_reflns_theta_full 17.32
_diffrn_reflns_theta_max 17.32
_diffrn_reflns_theta_min 1.59
_diffrn_source_type 'APS 15-ID'
_exptl_absorpt_coefficient_mu 0.271
_exptl_absorpt_correction_T_max 0.7441
_exptl_absorpt_correction_T_min 0.6484
_exptl_absorpt_correction_type multi-scan
_exptl_absorpt_process_details 'SADABS, R. Blessing; 1995'
_exptl_crystal_density_diffrn 1.556
_exptl_crystal_density_method 'not measured'
_exptl_crystal_F_000 1158
_exptl_crystal_size_max 0.05
_exptl_crystal_size_mid 0.05
_exptl_crystal_size_min 0.05
_refine_diff_density_max 1.873
_refine_diff_density_min -1.176
_refine_diff_density_rms 0.131
_refine_ls_extinction_coef 0.041(2)
_refine_ls_extinction_expression Fc^*^=kFc[1+0.001xFc^2^\l^3^/sin(2\q)]^-1/4^
_refine_ls_extinction_method SHELXL
_refine_ls_goodness_of_fit_ref 1.161
_refine_ls_hydrogen_treatment mixed
_refine_ls_matrix_type full
_refine_ls_number_parameters 151
_refine_ls_number_reflns 4169
_refine_ls_number_restraints 0
_refine_ls_restrained_S_all 1.161
_refine_ls_R_factor_all 0.0460
_refine_ls_R_factor_gt 0.0404
_refine_ls_shift/su_max 0.000
_refine_ls_shift/su_mean 0.000
_refine_ls_structure_factor_coef Fsqd
_refine_ls_weighting_details 'calc w=1/[\s^2^(Fo^2^)+(0.0562P)^2^+10.0000P] where P=(Fo^2^+2Fc^2^)/3'
_refine_ls_weighting_scheme calc
_refine_ls_wR_factor_gt 0.1157
_refine_ls_wR_factor_ref 0.1192
_reflns_number_gt 3801
_reflns_number_total 4169
_reflns_threshold_expression >2sigma(I)
_cod_data_source_file c4ce00207e2.cif
_cod_data_source_block ha1183
_cod_depositor_comments 'Adding full bibliography for 7216491.cif.'
_cod_original_sg_symbol_H-M 'C 2/c'
_cod_database_code 7216491

loop_
_symmetry_equiv_pos_as_xyz
'x, y, z'
'-x, y, -z+1/2'
'x+1/2, y+1/2, z'
'-x+1/2, y+1/2, -z+1/2'
'-x, -y, -z'
'x, -y, z-1/2'
'-x+1/2, -y+1/2, -z'
'x+1/2, -y+1/2, z-1/2'

loop_
_atom_site_label
_atom_site_type_symbol
_atom_site_fract_x
_atom_site_fract_y
_atom_site_fract_z
_atom_site_U_iso_or_equiv
_atom_site_adp_type
_atom_site_occupancy
_atom_site_symmetry_multiplicity
_atom_site_calc_flag
_atom_site_refinement_flags
I1 I 0.5000 -0.138371(9) 0.2500 0.01960(11) Uani 1 2 d S
O1 O 0.23129(14) -0.00422(8) -0.0369(3) 0.0180(4) Uani 1 1 d .
N1 N 0.24424(14) 0.04237(8) 0.0339(3) 0.0125(4) Uani 1 1 d .
N2 N 0.32012(15) 0.11158(8) 0.1842(3) 0.0152(4) Uani 1 1 d .
C1 C 0.5000 -0.05412(12) 0.2500 0.0112(5) Uani 1 2 d S
C2 C 0.41535(16) -0.02719(9) 0.1839(3) 0.0117(4) Uani 1 1 d .
H2A H 0.3588 -0.0466 0.1372 0.014 Uiso 1 1 calc R
C3 C 0.41522(15) 0.02903(9) 0.1878(3) 0.0102(4) Uani 1 1 d .
C4 C 0.5000 0.05674(12) 0.2500 0.0108(5) Uani 1 2 d S
H4A H 0.5000 0.0950 0.2500 0.013 Uiso 1 2 calc SR
C7 C 0.32762(16) 0.06164(9) 0.1364(3) 0.0111(4) Uani 1 1 d .
C8 C 0.17414(16) 0.08739(10) -0.0088(3) 0.0131(4) Uani 1 1 d .
C9 C 0.21904(17) 0.13045(9) 0.1308(3) 0.0134(4) Uani 1 1 d .
C10 C 0.1809(2) 0.10209(12) -0.2134(4) 0.0206(5) Uani 1 1 d .
H10A H 0.2479 0.1130 -0.2314 0.031 Uiso 1 1 calc R
H10B H 0.1362 0.1319 -0.2479 0.031 Uiso 1 1 calc R
H10C H 0.1630 0.0708 -0.2920 0.031 Uiso 1 1 calc R
C11 C 0.07133(19) 0.06855(13) 0.0172(5) 0.0236(5) Uani 1 1 d .
H11A H 0.0706 0.0509 0.1387 0.035 Uiso 1 1 calc R
H11B H 0.0498 0.0429 -0.0816 0.035 Uiso 1 1 calc R
H11C H 0.0271 0.0996 0.0112 0.035 Uiso 1 1 calc R
C12 C 0.2238(2) 0.18720(11) 0.0517(4) 0.0222(5) Uani 1 1 d .
H12A H 0.2650 0.1872 -0.0525 0.033 Uiso 1 1 calc R
H12B H 0.2517 0.2117 0.1490 0.033 Uiso 1 1 calc R
H12C H 0.1578 0.1992 0.0076 0.033 Uiso 1 1 calc R
C13 C 0.1697(2) 0.13229(12) 0.3134(4) 0.0222(5) Uani 1 1 d .
H13A H 0.1644 0.0957 0.3623 0.033 Uiso 1 1 calc R
H13B H 0.1043 0.1479 0.2899 0.033 Uiso 1 1 calc R
H13C H 0.2088 0.1544 0.4046 0.033 Uiso 1 1 calc R
Cl1 Cl 0.05560(7) 0.24190(4) 0.58763(14) 0.0372(2) Uani 1 1 d .
C23 C 0.0000 0.28223(18) 0.7500 0.0290(9) Uani 1 2 d S
H23 H -0.045(3) 0.3039(19) 0.681(7) 0.035 Uiso 1 1 d .
O2 O 0.2677(6) 0.2244(3) 0.4196(13) 0.009(2) Uiso 0.180(9) 1 d P

loop_
_atom_site_aniso_label
_atom_site_aniso_U_11
_atom_site_aniso_U_22
_atom_site_aniso_U_33
_atom_site_aniso_U_23
_atom_site_aniso_U_13
_atom_site_aniso_U_12
I1 0.02107(15) 0.00995(13) 0.02825(18) 0.000 0.00479(9) 0.000
O1 0.0196(8) 0.0158(8) 0.0174(10) -0.0030(6) -0.0043(6) -0.0017(6)
N1 0.0127(8) 0.0134(8) 0.0105(10) 0.0015(6) -0.0032(6) 0.0004(6)
N2 0.0148(8) 0.0139(8) 0.0161(10) -0.0010(7) -0.0024(7) 0.0015(7)
C1 0.0146(13) 0.0089(11) 0.0104(14) 0.000 0.0027(10) 0.000
C2 0.0122(9) 0.0123(9) 0.0105(10) 0.0003(7) 0.0012(7) -0.0013(7)
C3 0.0101(8) 0.0122(8) 0.0081(10) 0.0006(6) -0.0005(7) 0.0002(6)
C4 0.0133(12) 0.0097(11) 0.0091(14) 0.000 -0.0014(10) 0.000
C7 0.0113(8) 0.0140(9) 0.0079(10) 0.0014(7) 0.0002(7) -0.0005(7)
C8 0.0106(8) 0.0166(9) 0.0117(11) 0.0016(7) -0.0006(7) 0.0020(7)
C9 0.0146(9) 0.0135(9) 0.0119(11) 0.0001(7) 0.0001(7) 0.0017(7)
C10 0.0242(12) 0.0250(12) 0.0121(12) 0.0039(9) -0.0008(9) 0.0075(9)
C11 0.0149(10) 0.0310(14) 0.0253(15) -0.0051(11) 0.0039(9) -0.0024(9)
C12 0.0261(12) 0.0151(10) 0.0243(15) 0.0070(9) -0.0035(10) 0.0007(9)
C13 0.0264(12) 0.0254(12) 0.0154(13) -0.0036(9) 0.0061(9) 0.0045(10)
Cl1 0.0454(5) 0.0289(4) 0.0371(5) 0.0020(3) 0.0017(4) 0.0070(3)
C23 0.0252(18) 0.0200(17) 0.041(3) 0.000 0.0002(17) 0.000

loop_
_atom_type_symbol
_atom_type_description
_atom_type_scat_dispersion_real
_atom_type_scat_dispersion_imag
_atom_type_scat_source
C C 0.0033 0.0016 'International Tables Vol C Tables 4.2.6.8 and 6.1.1.4'
H H 0.0000 0.0000 'International Tables Vol C Tables 4.2.6.8 and 6.1.1.4'
Cl Cl 0.1484 0.1585 'International Tables Vol C Tables 4.2.6.8 and 6.1.1.4'
I I -0.4742 1.8119 'International Tables Vol C Tables 4.2.6.8 and 6.1.1.4'
N N 0.0061 0.0033 'International Tables Vol C Tables 4.2.6.8 and 6.1.1.4'
O O 0.0106 0.0060 'International Tables Vol C Tables 4.2.6.8 and 6.1.1.4'

loop_
_geom_angle_atom_site_label_1
_geom_angle_atom_site_label_2
_geom_angle_atom_site_label_3
_geom_angle
_geom_angle_site_symmetry_1
_geom_angle_site_symmetry_3
O1 N1 C7 127.3(2) . .
O1 N1 C8 122.4(2) . .
C7 N1 C8 109.76(18) . .
C7 N2 C9 109.2(2) . .
C2 C1 C2 122.4(3) . 2_655
C2 C1 I1 118.79(14) . .
C2 C1 I1 118.79(14) 2_655 .
C1 C2 C3 118.5(2) . .
C1 C2 H2A 120.7 . .
C3 C2 H2A 120.7 . .
C4 C3 C2 119.9(2) . .
C4 C3 C7 116.8(2) . .
C2 C3 C7 123.2(2) . .
C3 C4 C3 120.8(3) . 2_655
C3 C4 H4A 119.6 . .
C3 C4 H4A 119.6 2_655 .
N2 C7 N1 112.9(2) . .
N2 C7 C3 123.0(2) . .
N1 C7 C3 124.1(2) . .
N1 C8 C11 109.6(2) . .
N1 C8 C10 106.47(19) . .
C11 C8 C10 109.4(2) . .
N1 C8 C9 99.82(17) . .
C11 C8 C9 116.8(2) . .
C10 C8 C9 113.8(2) . .
N2 C9 C12 108.6(2) . .
N2 C9 C13 105.3(2) . .
C12 C9 C13 109.3(2) . .
N2 C9 C8 104.95(18) . .
C12 C9 C8 114.9(2) . .
C13 C9 C8 113.2(2) . .
C8 C10 H10A 109.5 . .
C8 C10 H10B 109.5 . .
H10A C10 H10B 109.5 . .
C8 C10 H10C 109.5 . .
H10A C10 H10C 109.5 . .
H10B C10 H10C 109.5 . .
C8 C11 H11A 109.5 . .
C8 C11 H11B 109.5 . .
H11A C11 H11B 109.5 . .
C8 C11 H11C 109.5 . .
H11A C11 H11C 109.5 . .
H11B C11 H11C 109.5 . .
C9 C12 H12A 109.5 . .
C9 C12 H12B 109.5 . .
H12A C12 H12B 109.5 . .
C9 C12 H12C 109.5 . .
H12A C12 H12C 109.5 . .
H12B C12 H12C 109.5 . .
C9 C13 H13A 109.5 . .
C9 C13 H13B 109.5 . .
H13A C13 H13B 109.5 . .
C9 C13 H13C 109.5 . .
H13A C13 H13C 109.5 . .
H13B C13 H13C 109.5 . .
Cl1 C23 Cl1 110.9(2) . 2_556
Cl1 C23 H23 106(3) . .
Cl1 C23 H23 112(3) 2_556 .

loop_
_geom_bond_atom_site_label_1
_geom_bond_atom_site_label_2
_geom_bond_distance
_geom_bond_site_symmetry_2
I1 C1 2.092(3) .
O1 N1 1.270(3) .
N1 C7 1.391(3) .
N1 C8 1.490(3) .
N2 C7 1.294(3) .
N2 C9 1.484(3) .
C1 C2 1.388(3) .
C1 C2 1.388(3) 2_655
C2 C3 1.396(3) .
C2 H2A 0.9500 .
C3 C4 1.392(3) .
C3 C7 1.470(3) .
C4 C3 1.392(3) 2_655
C4 H4A 0.9500 .
C8 C11 1.516(3) .
C8 C10 1.530(4) .
C8 C9 1.557(3) .
C9 C12 1.524(3) .
C9 C13 1.535(4) .
C10 H10A 0.9800 .
C10 H10B 0.9800 .
C10 H10C 0.9800 .
C11 H11A 0.9800 .
C11 H11B 0.9800 .
C11 H11C 0.9800 .
C12 H12A 0.9800 .
C12 H12B 0.9800 .
C12 H12C 0.9800 .
C13 H13A 0.9800 .
C13 H13B 0.9800 .
C13 H13C 0.9800 .
Cl1 C23 1.766(3) .
C23 Cl1 1.766(3) 2_556
C23 H23 0.93(5) .
O2 O2 1.814(18) 7_556

loop_
_geom_torsion_atom_site_label_1
_geom_torsion_atom_site_label_2
_geom_torsion_atom_site_label_3
_geom_torsion_atom_site_label_4
_geom_torsion
_geom_torsion_site_symmetry_1
_geom_torsion_site_symmetry_4
C2 C1 C2 C3 -1.27(15) 2_655 .
I1 C1 C2 C3 178.73(15) . .
C1 C2 C3 C4 2.5(3) . .
C1 C2 C3 C7 -174.68(19) . .
C2 C3 C4 C3 -1.29(15) . 2_655
C7 C3 C4 C3 176.1(2) . 2_655
C9 N2 C7 N1 6.3(3) . .
C9 N2 C7 C3 -173.1(2) . .
O1 N1 C7 N2 177.5(2) . .
C8 N1 C7 N2 6.3(3) . .
O1 N1 C7 C3 -3.0(4) . .
C8 N1 C7 C3 -174.3(2) . .
C4 C3 C7 N2 -15.7(3) . .
C2 C3 C7 N2 161.6(2) . .
C4 C3 C7 N1 164.9(2) . .
C2 C3 C7 N1 -17.8(4) . .
O1 N1 C8 C11 50.2(3) . .
C7 N1 C8 C11 -138.0(2) . .
O1 N1 C8 C10 -68.0(3) . .
C7 N1 C8 C10 103.8(2) . .
O1 N1 C8 C9 173.4(2) . .
C7 N1 C8 C9 -14.8(2) . .
C7 N2 C9 C12 -139.0(2) . .
C7 N2 C9 C13 104.1(2) . .
C7 N2 C9 C8 -15.6(3) . .
N1 C8 C9 N2 17.6(2) . .
C11 C8 C9 N2 135.5(2) . .
C10 C8 C9 N2 -95.5(2) . .
N1 C8 C9 C12 136.7(2) . .
C11 C8 C9 C12 -105.3(3) . .
C10 C8 C9 C12 23.7(3) . .
N1 C8 C9 C13 -96.7(2) . .
C11 C8 C9 C13 21.3(3) . .
C10 C8 C9 C13 150.3(2) . .
